data_7034607
loop_
_publ_author_name
'Kalden, Diana'
'Krieck, Sven'
'G\"orls, Helmar'
'Westerhausen, Matthias'

_publ_section_title
;
 1,3-Bis(2,4,6-trimethylphenyl)triazenides of potassium, magnesium,
 calcium, and strontium.
;
_journal_issue 17
_journal_name_full 'Dalton transactions (Cambridge, England : 2003)'
_journal_page_first 8089
_journal_page_last 8099
_journal_paper_doi 10.1039/c5dt00595g
_journal_volume 44
_journal_year 2015
_chemical_formula_moiety 'C44 H60 Mg N6 O2, 3(C4 H8 O)'
_chemical_formula_sum 'C56 H84 Mg N6 O5'
_chemical_formula_weight 945.60
_space_group_IT_number 15
_symmetry_cell_setting monoclinic
_symmetry_space_group_name_Hall '-C 2yc'
_symmetry_space_group_name_H-M 'C 1 2/c 1'
_atom_sites_solution_hydrogens geom
_atom_sites_solution_primary direct
_atom_sites_solution_secondary difmap
_audit_creation_method SHELXL-97
_audit_update_record
;
2015-02-09 deposited with the CCDC.
2015-03-25 downloaded from the CCDC.
;
_cell_angle_alpha 90.00
_cell_angle_beta 132.269(1)
_cell_angle_gamma 90.00
_cell_formula_units_Z 4
_cell_length_a 18.5897(5)
_cell_length_b 30.7897(6)
_cell_length_c 13.0053(3)
_cell_measurement_temperature 133(2)
_cell_volume 5508.4(2)
_computing_cell_refinement DENZO
_computing_data_collection COLLECT
_computing_data_reduction DENZO
_computing_molecular_graphics SHELXTL/PC
_computing_publication_material SHELXL-97
_computing_structure_refinement 'SHELXL-97 (Sheldrick, 2008)'
_computing_structure_solution 'SHELXS-97 (Sheldrick, 2008)'
_diffrn_ambient_temperature 133(2)
_diffrn_measured_fraction_theta_full 0.994
_diffrn_measured_fraction_theta_max 0.994
_diffrn_measurement_device_type KappaCCD
_diffrn_measurement_method 'phi- + omega-scan'
_diffrn_radiation_monochromator graphite
_diffrn_radiation_source 'fine-focus sealed tube'
_diffrn_radiation_type MoK\a
_diffrn_radiation_wavelength 0.71073
_diffrn_reflns_av_R_equivalents 0.0328
_diffrn_reflns_av_sigmaI/netI 0.0293
_diffrn_reflns_limit_h_max 24
_diffrn_reflns_limit_h_min -24
_diffrn_reflns_limit_k_max 39
_diffrn_reflns_limit_k_min -39
_diffrn_reflns_limit_l_max 16
_diffrn_reflns_limit_l_min -16
_diffrn_reflns_number 19213
_diffrn_reflns_theta_full 27.47
_diffrn_reflns_theta_max 27.47
_diffrn_reflns_theta_min 2.48
_exptl_absorpt_coefficient_mu 0.083
_exptl_absorpt_correction_T_max 0.7456
_exptl_absorpt_correction_T_min 0.6942
_exptl_absorpt_correction_type multi-scan
_exptl_absorpt_process_details 'SADABS, Bruker-AXS, 2002'
_exptl_crystal_colour colourless-light-yellow
_exptl_crystal_density_diffrn 1.140
_exptl_crystal_density_method 'not measured'
_exptl_crystal_description prism
_exptl_crystal_F_000 2056
_exptl_crystal_size_max 0.055
_exptl_crystal_size_mid 0.042
_exptl_crystal_size_min 0.038
_refine_diff_density_max 1.173
_refine_diff_density_min -0.689
_refine_diff_density_rms 0.075
_refine_ls_extinction_method none
_refine_ls_goodness_of_fit_ref 1.074
_refine_ls_hydrogen_treatment constr
_refine_ls_matrix_type full
_refine_ls_number_parameters 318
_refine_ls_number_reflns 6281
_refine_ls_number_restraints 0
_refine_ls_restrained_S_all 1.074
_refine_ls_R_factor_all 0.0928
_refine_ls_R_factor_gt 0.0826
_refine_ls_shift/su_max 0.003
_refine_ls_shift/su_mean 0.000
_refine_ls_structure_factor_coef Fsqd
_refine_ls_weighting_details 'calc w=1/[\s^2^(Fo^2^)+(0.1048P)^2^+15.2204P] where P=(Fo^2^+2Fc^2^)/3'
_refine_ls_weighting_scheme calc
_refine_ls_wR_factor_gt 0.2203
_refine_ls_wR_factor_ref 0.2281
_reflns_number_gt 5500
_reflns_number_total 6281
_reflns_threshold_expression >2sigma(I)
_cod_data_source_file c5dt00595g1.cif
_cod_data_source_block FO5457
_cod_depositor_comments 'Adding full bibliography for 7034604--7034610.cif.'
_cod_original_sg_symbol_H-M 'C 2/c'
_cod_database_code 7034607
_publcif_datablock.id {be6e3f0d-77d6-493e-aff8-1fbbcba7d30a}

loop_
_symmetry_equiv_pos_as_xyz
'x, y, z'
'-x, y, -z+1/2'
'x+1/2, y+1/2, z'
'-x+1/2, y+1/2, -z+1/2'
'-x, -y, -z'
'x, -y, z-1/2'
'-x+1/2, -y+1/2, -z'
'x+1/2, -y+1/2, z-1/2'

loop_
_atom_site_label
_atom_site_type_symbol
_atom_site_fract_x
_atom_site_fract_y
_atom_site_fract_z
_atom_site_U_iso_or_equiv
_atom_site_adp_type
_atom_site_occupancy
_atom_site_symmetry_multiplicity
_atom_site_calc_flag
_atom_site_refinement_flags
_atom_site_disorder_assembly
_atom_site_disorder_group
Mg1 Mg 0.0000 0.88862(3) 0.7500 0.0187(2) Uani 1 2 d S . .
O1 O 0.0000 0.81890(7) 0.7500 0.0241(5) Uani 1 2 d S . .
O2 O 0.0000 0.95810(7) 0.7500 0.0223(5) Uani 1 2 d S . .
N1 N 0.03618(13) 0.88899(6) 0.62128(18) 0.0200(4) Uani 1 1 d . . .
N2 N -0.05451(13) 0.88735(6) 0.50214(18) 0.0201(4) Uani 1 1 d . . .
N3 N -0.11360(13) 0.88647(6) 0.52428(18) 0.0199(4) Uani 1 1 d . . .
C1 C 0.10623(16) 0.88803(7) 0.6083(2) 0.0209(4) Uani 1 1 d . . .
C2 C 0.19020(16) 0.91374(7) 0.7030(2) 0.0218(4) Uani 1 1 d . . .
C3 C 0.26253(17) 0.91361(8) 0.6976(2) 0.0270(5) Uani 1 1 d . . .
H3A H 0.3182 0.9314 0.7606 0.032 Uiso 1 1 calc R . .
C4 C 0.25588(18) 0.88819(9) 0.6028(3) 0.0303(5) Uani 1 1 d . . .
C5 C 0.17287(18) 0.86304(8) 0.5109(2) 0.0291(5) Uani 1 1 d . . .
H5A H 0.1671 0.8456 0.4454 0.035 Uiso 1 1 calc R . .
C6 C 0.09770(17) 0.86218(8) 0.5104(2) 0.0245(5) Uani 1 1 d . . .
C7 C 0.20276(17) 0.94196(8) 0.8088(2) 0.0263(5) Uani 1 1 d . . .
H7A H 0.2648 0.9575 0.8641 0.039 Uiso 1 1 calc R . .
H7B H 0.2022 0.9238 0.8701 0.039 Uiso 1 1 calc R . .
H7C H 0.1494 0.9630 0.7611 0.039 Uiso 1 1 calc R . .
C8 C 0.3366(2) 0.88760(12) 0.6019(3) 0.0451(7) Uani 1 1 d . . .
H8A H 0.3181 0.8689 0.5263 0.068 Uiso 1 1 calc R . .
H8B H 0.3961 0.8764 0.6909 0.068 Uiso 1 1 calc R . .
H8C H 0.3481 0.9172 0.5878 0.068 Uiso 1 1 calc R . .
C9 C 0.0117(2) 0.83328(9) 0.4047(3) 0.0333(6) Uani 1 1 d . . .
H9A H 0.0309 0.8109 0.3734 0.050 Uiso 1 1 calc R . .
H9B H -0.0412 0.8508 0.3250 0.050 Uiso 1 1 calc R . .
H9C H -0.0104 0.8194 0.4470 0.050 Uiso 1 1 calc R . .
C10 C -0.21386(15) 0.88641(7) 0.4014(2) 0.0208(4) Uani 1 1 d . . .
C11 C -0.25281(16) 0.90980(7) 0.2795(2) 0.0232(5) Uani 1 1 d . . .
C12 C -0.35314(17) 0.90779(8) 0.1658(2) 0.0270(5) Uani 1 1 d . . .
H12A H -0.3795 0.9234 0.0840 0.032 Uiso 1 1 calc R . .
C13 C -0.41575(17) 0.88400(8) 0.1673(2) 0.0288(5) Uani 1 1 d . . .
C14 C -0.37624(16) 0.86179(8) 0.2882(2) 0.0262(5) Uani 1 1 d . . .
H14A H -0.4182 0.8456 0.2915 0.031 Uiso 1 1 calc R . .
C15 C -0.27670(16) 0.86245(7) 0.4052(2) 0.0224(4) Uani 1 1 d . . .
C16 C -0.19315(18) 0.93665(9) 0.2634(3) 0.0309(5) Uani 1 1 d . . .
H16A H -0.2356 0.9571 0.1864 0.046 Uiso 1 1 calc R . .
H16B H -0.1614 0.9175 0.2440 0.046 Uiso 1 1 calc R . .
H16C H -0.1436 0.9528 0.3495 0.046 Uiso 1 1 calc R . .
C17 C -0.52400(19) 0.88284(11) 0.0410(3) 0.0429(7) Uani 1 1 d . . .
H17A H -0.5347 0.8858 -0.0435 0.064 Uiso 1 1 calc R . .
H17B H -0.5561 0.9068 0.0461 0.064 Uiso 1 1 calc R . .
H17C H -0.5511 0.8552 0.0387 0.064 Uiso 1 1 calc R . .
C18 C -0.23886(17) 0.83563(8) 0.5300(2) 0.0265(5) Uani 1 1 d . . .
H18A H -0.2937 0.8245 0.5175 0.040 Uiso 1 1 calc R . .
H18B H -0.1976 0.8537 0.6136 0.040 Uiso 1 1 calc R . .
H18C H -0.2008 0.8112 0.5398 0.040 Uiso 1 1 calc R . .
C19 C 0.0014(2) 0.79181(8) 0.6607(3) 0.0359(6) Uani 1 1 d . . .
H19A H 0.0499 0.8025 0.6570 0.043 Uiso 1 1 calc R A 1
H19B H -0.0633 0.7911 0.5652 0.043 Uiso 1 1 calc R A 1
C20 C 0.0296(5) 0.74663(18) 0.7282(7) 0.0345(13) Uani 0.50 1 d P . 1
H20A H 0.1003 0.7442 0.8092 0.041 Uiso 0.50 1 calc PR . 1
H20B H 0.0087 0.7232 0.6609 0.041 Uiso 0.50 1 calc PR . 1
C20A C -0.0266(7) 0.74563(19) 0.6736(7) 0.0452(17) Uani 0.50 1 d P . 2
H20C H -0.0977 0.7425 0.6145 0.054 Uiso 0.50 1 calc PR . 2
H20D H -0.0026 0.7225 0.6503 0.054 Uiso 0.50 1 calc PR . 2
C21 C 0.04978(18) 0.98539(7) 0.8724(2) 0.0266(5) Uani 1 1 d . . .
H21A H 0.1178 0.9757 0.9470 0.032 Uiso 1 1 calc R . .
H21B H 0.0164 0.9842 0.9077 0.032 Uiso 1 1 calc R . .
C22 C 0.0469(2) 1.03100(8) 0.8264(3) 0.0386(7) Uani 1 1 d . . .
H22A H 0.1041 1.0368 0.8373 0.046 Uiso 1 1 calc R . .
H22B H 0.0445 1.0529 0.8797 0.046 Uiso 1 1 calc R . .
O1T O -0.5847(4) 0.99972(15) 0.0813(5) 0.0510(11) Uani 0.50 1 d P . .
C1T C -0.4846(3) 1.00209(15) 0.1762(4) 0.0704(12) Uani 1 1 d . . .
H1TC H -0.4701 1.0331 0.1776 0.084 Uiso 1 1 calc R . .
H1TD H -0.4652 0.9866 0.1315 0.084 Uiso 1 1 calc R . .
C2T C -0.4136(5) 0.98852(14) 0.3218(5) 0.0909(17) Uani 1 1 d . . .
H2TC H -0.4136 0.9564 0.3207 0.109 Uiso 1 1 calc R . .
H2TD H -0.3494 0.9977 0.3572 0.109 Uiso 1 1 calc R . .
O1AA O -0.1569(7) 0.7379(3) 0.3652(10) 0.149(4) Uiso 0.681(13) 1 d P . .
C1TA C -0.2656(8) 0.7822(4) 0.1740(12) 0.183(4) Uani 1 1 d . . .
H1TA H -0.3327 0.7780 0.0838 0.220 Uiso 1 1 calc R . .
H1TB H -0.2623 0.8117 0.2074 0.220 Uiso 1 1 calc R . .
C2TA C -0.2493(6) 0.7524(2) 0.2672(10) 0.125(2) Uani 1 1 d . . .
H2TA H -0.2687 0.7658 0.3147 0.150 Uiso 1 1 calc R . .
H2TB H -0.2923 0.7271 0.2142 0.150 Uiso 1 1 calc R . .
C3TA C -0.1355(7) 0.7244(3) 0.3034(10) 0.151(3) Uiso 1 1 d . . .
H3TA H -0.1534 0.6933 0.2824 0.182 Uiso 1 1 calc R . .
H3TB H -0.0641 0.7265 0.3637 0.182 Uiso 1 1 calc R . .
C4TA C -0.1767(6) 0.7447(3) 0.1891(8) 0.116(2) Uiso 1 1 d . . .
H4TA H -0.1316 0.7404 0.1740 0.140 Uiso 1 1 calc R . .
H4TB H -0.2343 0.7266 0.1176 0.140 Uiso 1 1 calc R . .
O1TA O -0.2051(12) 0.7810(6) 0.1512(17) 0.125(7) Uiso 0.319(13) 1 d P . .

loop_
_atom_site_aniso_label
_atom_site_aniso_U_11
_atom_site_aniso_U_22
_atom_site_aniso_U_33
_atom_site_aniso_U_23
_atom_site_aniso_U_13
_atom_site_aniso_U_12
Mg1 0.0182(5) 0.0175(5) 0.0154(5) 0.000 0.0093(4) 0.000
O1 0.0302(12) 0.0166(10) 0.0195(10) 0.000 0.0142(10) 0.000
O2 0.0257(11) 0.0165(10) 0.0221(11) 0.000 0.0150(10) 0.000
N1 0.0184(9) 0.0203(9) 0.0161(8) 0.0000(6) 0.0094(7) -0.0004(7)
N2 0.0198(9) 0.0176(8) 0.0171(8) 0.0004(6) 0.0101(8) -0.0007(7)
N3 0.0177(9) 0.0185(8) 0.0170(8) 0.0003(6) 0.0090(8) -0.0018(6)
C1 0.0192(10) 0.0220(10) 0.0180(10) 0.0036(8) 0.0111(9) 0.0036(8)
C2 0.0195(10) 0.0234(10) 0.0186(10) 0.0048(8) 0.0111(9) 0.0040(8)
C3 0.0188(10) 0.0349(12) 0.0219(11) 0.0052(9) 0.0115(9) 0.0027(9)
C4 0.0246(11) 0.0412(14) 0.0254(12) 0.0099(10) 0.0169(10) 0.0104(10)
C5 0.0307(12) 0.0357(13) 0.0218(11) 0.0053(9) 0.0180(10) 0.0095(10)
C6 0.0250(11) 0.0260(11) 0.0174(10) 0.0034(8) 0.0123(9) 0.0050(9)
C7 0.0217(10) 0.0267(11) 0.0253(11) -0.0051(9) 0.0138(10) -0.0044(9)
C8 0.0326(14) 0.069(2) 0.0405(16) 0.0058(14) 0.0275(13) 0.0096(14)
C9 0.0385(14) 0.0358(13) 0.0259(12) -0.0089(10) 0.0218(12) -0.0042(11)
C10 0.0184(10) 0.0189(10) 0.0173(10) -0.0012(7) 0.0089(9) -0.0007(8)
C11 0.0222(10) 0.0236(10) 0.0192(10) 0.0017(8) 0.0120(9) 0.0004(8)
C12 0.0230(11) 0.0335(12) 0.0176(10) 0.0038(9) 0.0109(9) 0.0027(9)
C13 0.0188(11) 0.0365(13) 0.0195(11) 0.0002(9) 0.0082(9) -0.0002(9)
C14 0.0195(11) 0.0294(12) 0.0236(11) 0.0003(9) 0.0121(10) -0.0037(9)
C15 0.0216(10) 0.0218(10) 0.0181(10) -0.0006(8) 0.0110(9) -0.0017(8)
C16 0.0250(11) 0.0366(13) 0.0225(11) 0.0081(10) 0.0125(10) -0.0025(10)
C17 0.0211(12) 0.065(2) 0.0248(13) 0.0060(12) 0.0082(11) -0.0021(12)
C18 0.0219(10) 0.0256(11) 0.0224(11) 0.0036(9) 0.0110(9) -0.0039(9)
C19 0.0603(18) 0.0187(11) 0.0331(13) -0.0015(9) 0.0332(14) 0.0018(11)
C20 0.041(3) 0.017(2) 0.024(3) -0.001(2) 0.014(3) 0.006(2)
C20A 0.069(5) 0.018(2) 0.033(4) 0.000(2) 0.028(4) 0.000(3)
C21 0.0316(12) 0.0204(10) 0.0274(12) -0.0047(9) 0.0197(11) -0.0046(9)
C22 0.0600(19) 0.0211(12) 0.0446(16) -0.0067(10) 0.0393(16) -0.0099(11)
O1T 0.054(3) 0.050(3) 0.037(2) -0.0033(19) 0.026(2) -0.019(2)
C1T 0.065(2) 0.073(3) 0.053(2) -0.0129(19) 0.031(2) 0.012(2)
C2T 0.159(5) 0.052(2) 0.065(3) 0.001(2) 0.076(3) -0.001(3)
C1TA 0.183(10) 0.186(10) 0.201(10) 0.084(8) 0.137(9) 0.051(8)
C2TA 0.119(6) 0.110(5) 0.171(7) 0.002(5) 0.108(6) -0.010(4)

loop_
_atom_type_symbol
_atom_type_description
_atom_type_scat_dispersion_real
_atom_type_scat_dispersion_imag
_atom_type_scat_source
C C 0.0033 0.0016 'International Tables Vol C Tables 4.2.6.8 and 6.1.1.4'
H H 0.0000 0.0000 'International Tables Vol C Tables 4.2.6.8 and 6.1.1.4'
N N 0.0061 0.0033 'International Tables Vol C Tables 4.2.6.8 and 6.1.1.4'
O O 0.0106 0.0060 'International Tables Vol C Tables 4.2.6.8 and 6.1.1.4'
Mg Mg 0.0486 0.0363 'International Tables Vol C Tables 4.2.6.8 and 6.1.1.4'

loop_
_geom_angle_atom_site_label_1
_geom_angle_atom_site_label_2
_geom_angle_atom_site_label_3
_geom_angle
_geom_angle_site_symmetry_1
_geom_angle_site_symmetry_3
O2 Mg1 O1 180.000(1) . .
O2 Mg1 N3 91.74(5) . .
O1 Mg1 N3 88.26(5) . .
O2 Mg1 N3 91.74(5) . 2_556
O1 Mg1 N3 88.26(5) . 2_556
N3 Mg1 N3 176.51(10) . 2_556
O2 Mg1 N1 89.71(5) . 2_556
O1 Mg1 N1 90.29(5) . 2_556
N3 Mg1 N1 120.94(7) . 2_556
N3 Mg1 N1 59.08(7) 2_556 2_556
O2 Mg1 N1 89.70(5) . .
O1 Mg1 N1 90.30(5) . .
N3 Mg1 N1 59.08(7) . .
N3 Mg1 N1 120.94(7) 2_556 .
N1 Mg1 N1 179.41(11) 2_556 .
O2 Mg1 N2 90.85(4) . 2_556
O1 Mg1 N2 89.15(4) . 2_556
N3 Mg1 N2 150.44(6) . 2_556
N3 Mg1 N2 29.45(6) 2_556 2_556
N1 Mg1 N2 29.63(6) 2_556 2_556
N1 Mg1 N2 150.39(6) . 2_556
O2 Mg1 N2 90.85(4) . .
O1 Mg1 N2 89.15(4) . .
N3 Mg1 N2 29.46(6) . .
N3 Mg1 N2 150.44(6) 2_556 .
N1 Mg1 N2 150.39(6) 2_556 .
N1 Mg1 N2 29.63(6) . .
N2 Mg1 N2 178.31(8) 2_556 .
C19 O1 C19 109.4(2) . 2_556
C19 O1 Mg1 125.28(12) . .
C19 O1 Mg1 125.28(12) 2_556 .
C21 O2 C21 109.4(2) 2_556 .
C21 O2 Mg1 125.29(12) 2_556 .
C21 O2 Mg1 125.29(12) . .
N2 N1 C1 114.21(17) . .
N2 N1 Mg1 95.23(13) . .
C1 N1 Mg1 150.43(14) . .
N3 N2 N1 109.98(17) . .
N3 N2 Mg1 54.84(10) . .
N1 N2 Mg1 55.14(10) . .
N2 N3 C10 114.35(18) . .
N2 N3 Mg1 95.70(12) . .
C10 N3 Mg1 149.86(15) . .
C2 C1 C6 119.2(2) . .
C2 C1 N1 116.65(19) . .
C6 C1 N1 124.1(2) . .
C3 C2 C1 119.5(2) . .
C3 C2 C7 119.1(2) . .
C1 C2 C7 121.4(2) . .
C2 C3 C4 122.1(2) . .
C2 C3 H3A 118.9 . .
C4 C3 H3A 118.9 . .
C5 C4 C3 117.4(2) . .
C5 C4 C8 121.5(2) . .
C3 C4 C8 121.1(2) . .
C4 C5 C6 123.1(2) . .
C4 C5 H5A 118.5 . .
C6 C5 H5A 118.5 . .
C5 C6 C1 118.6(2) . .
C5 C6 C9 117.4(2) . .
C1 C6 C9 124.0(2) . .
C2 C7 H7A 109.5 . .
C2 C7 H7B 109.5 . .
H7A C7 H7B 109.5 . .
C2 C7 H7C 109.5 . .
H7A C7 H7C 109.5 . .
H7B C7 H7C 109.5 . .
C4 C8 H8A 109.5 . .
C4 C8 H8B 109.5 . .
H8A C8 H8B 109.5 . .
C4 C8 H8C 109.5 . .
H8A C8 H8C 109.5 . .
H8B C8 H8C 109.5 . .
C6 C9 H9A 109.5 . .
C6 C9 H9B 109.5 . .
H9A C9 H9B 109.5 . .
C6 C9 H9C 109.5 . .
H9A C9 H9C 109.5 . .
H9B C9 H9C 109.5 . .
C15 C10 C11 119.5(2) . .
C15 C10 N3 116.87(19) . .
C11 C10 N3 123.6(2) . .
C12 C11 C10 118.3(2) . .
C12 C11 C16 117.4(2) . .
C10 C11 C16 124.3(2) . .
C13 C12 C11 122.9(2) . .
C13 C12 H12A 118.5 . .
C11 C12 H12A 118.5 . .
C12 C13 C14 117.8(2) . .
C12 C13 C17 120.8(2) . .
C14 C13 C17 121.4(2) . .
C13 C14 C15 122.1(2) . .
C13 C14 H14A 119.0 . .
C15 C14 H14A 119.0 . .
C14 C15 C10 119.4(2) . .
C14 C15 C18 118.8(2) . .
C10 C15 C18 121.75(19) . .
C11 C16 H16A 109.5 . .
C11 C16 H16B 109.5 . .
H16A C16 H16B 109.5 . .
C11 C16 H16C 109.5 . .
H16A C16 H16C 109.5 . .
H16B C16 H16C 109.5 . .
C13 C17 H17A 109.5 . .
C13 C17 H17B 109.5 . .
H17A C17 H17B 109.5 . .
C13 C17 H17C 109.5 . .
H17A C17 H17C 109.5 . .
H17B C17 H17C 109.5 . .
C15 C18 H18A 109.5 . .
C15 C18 H18B 109.5 . .
H18A C18 H18B 109.5 . .
C15 C18 H18C 109.5 . .
H18A C18 H18C 109.5 . .
H18B C18 H18C 109.5 . .
O1 C19 C20 104.3(3) . .
O1 C19 C20A 104.6(3) . .
C20 C19 C20A 28.9(3) . .
O1 C19 H19A 110.9 . .
C20 C19 H19A 110.9 . .
C20A C19 H19A 133.4 . .
O1 C19 H19B 110.9 . .
C20 C19 H19B 110.9 . .
C20A C19 H19B 84.5 . .
H19A C19 H19B 108.9 . .
C19 C20 C20 99.1(4) . 2_556
C19 C20 H20A 112.0 . .
C20 C20 H20A 112.0 2_556 .
C19 C20 H20B 112.0 . .
C20 C20 H20B 112.0 2_556 .
H20A C20 H20B 109.6 . .
C20A C20A C19 99.8(4) 2_556 .
C20A C20A H20C 111.8 2_556 .
C19 C20A H20C 111.8 . .
C20A C20A H20D 111.8 2_556 .
C19 C20A H20D 111.8 . .
H20C C20A H20D 109.5 . .
O2 C21 C22 106.03(19) . .
O2 C21 H21A 110.5 . .
C22 C21 H21A 110.5 . .
O2 C21 H21B 110.5 . .
C22 C21 H21B 110.5 . .
H21A C21 H21B 108.7 . .
C21 C22 C22 102.74(17) . 2_556
C21 C22 H22A 111.2 . .
C22 C22 H22A 111.2 2_556 .
C21 C22 H22B 111.2 . .
C22 C22 H22B 111.2 2_556 .
H22A C22 H22B 109.1 . .
C2T O1T C1T 92.5(4) 2_455 .
O1T C1T C2T 130.0(5) . .
O1T C1T C2T 42.7(3) . 2_455
C2T C1T C2T 87.7(4) . 2_455
O1T C1T H1TC 104.8 . .
C2T C1T H1TC 104.8 . .
C2T C1T H1TC 117.5 2_455 .
O1T C1T H1TD 104.8 . .
C2T C1T H1TD 104.8 . .
C2T C1T H1TD 130.1 2_455 .
H1TC C1T H1TD 105.8 . .
O1T C2T C1T 125.3(5) 2_455 .
O1T C2T C1T 44.9(3) 2_455 2_455
C1T C2T C1T 85.2(4) . 2_455
O1T C2T H2TC 106.0 2_455 .
C1T C2T H2TC 106.0 . .
C1T C2T H2TC 103.0 2_455 .
O1T C2T H2TD 106.0 2_455 .
C1T C2T H2TD 106.0 . .
C1T C2T H2TD 144.0 2_455 .
H2TC C2T H2TD 106.3 . .
C3TA O1AA C2TA 105.7(9) . .
O1TA C1TA C2TA 116.9(11) . .
O1TA C1TA C4TA 38.0(8) . .
C2TA C1TA C4TA 81.0(7) . .
O1TA C1TA H1TA 108.1 . .
C2TA C1TA H1TA 108.1 . .
C4TA C1TA H1TA 110.8 . .
O1TA C1TA H1TB 108.1 . .
C2TA C1TA H1TB 108.1 . .
C4TA C1TA H1TB 135.6 . .
H1TA C1TA H1TB 107.3 . .
O1AA C2TA C1TA 115.9(8) . .
O1AA C2TA C3TA 34.3(5) . .
C1TA C2TA C3TA 93.8(7) . .
O1AA C2TA H2TA 108.3 . .
C1TA C2TA H2TA 108.3 . .
C3TA C2TA H2TA 142.5 . .
O1AA C2TA H2TB 108.3 . .
C1TA C2TA H2TB 108.3 . .
C3TA C2TA H2TB 93.1 . .
H2TA C2TA H2TB 107.4 . .
O1AA C3TA C4TA 113.7(10) . .
O1AA C3TA C2TA 40.0(6) . .
C4TA C3TA C2TA 78.9(7) . .
O1AA C3TA H3TA 108.8 . .
C4TA C3TA H3TA 108.8 . .
C2TA C3TA H3TA 104.1 . .
O1AA C3TA H3TB 108.8 . .
C4TA C3TA H3TB 108.8 . .
C2TA C3TA H3TB 142.2 . .
H3TA C3TA H3TB 107.7 . .
O1TA C4TA C3TA 133.4(12) . .
O1TA C4TA C1TA 44.0(9) . .
C3TA C4TA C1TA 102.3(7) . .
O1TA C4TA H4TA 103.9 . .
C3TA C4TA H4TA 103.9 . .
C1TA C4TA H4TA 147.8 . .
O1TA C4TA H4TB 103.9 . .
C3TA C4TA H4TB 103.9 . .
C1TA C4TA H4TB 85.9 . .
H4TA C4TA H4TB 105.4 . .
C4TA O1TA C1TA 98.0(14) . .

loop_
_geom_bond_atom_site_label_1
_geom_bond_atom_site_label_2
_geom_bond_distance
_geom_bond_site_symmetry_2
Mg1 O2 2.139(2) .
Mg1 O1 2.147(2) .
Mg1 N3 2.1777(18) .
Mg1 N3 2.1777(18) 2_556
Mg1 N1 2.1839(19) 2_556
Mg1 N1 2.1839(19) .
Mg1 N2 2.6505(18) 2_556
Mg1 N2 2.6505(18) .
O1 C19 1.445(3) .
O1 C19 1.445(3) 2_556
O2 C21 1.454(2) 2_556
O2 C21 1.454(2) .
N1 N2 1.316(2) .
N1 C1 1.421(3) .
N2 N3 1.310(3) .
N3 C10 1.421(3) .
C1 C2 1.412(3) .
C1 C6 1.418(3) .
C2 C3 1.393(3) .
C2 C7 1.507(3) .
C3 C4 1.395(4) .
C3 H3A 0.9500 .
C4 C5 1.388(4) .
C4 C8 1.509(4) .
C5 C6 1.393(3) .
C5 H5A 0.9500 .
C6 C9 1.510(3) .
C7 H7A 0.9800 .
C7 H7B 0.9800 .
C7 H7C 0.9800 .
C8 H8A 0.9800 .
C8 H8B 0.9800 .
C8 H8C 0.9800 .
C9 H9A 0.9800 .
C9 H9B 0.9800 .
C9 H9C 0.9800 .
C10 C15 1.410(3) .
C10 C11 1.419(3) .
C11 C12 1.400(3) .
C11 C16 1.506(3) .
C12 C13 1.386(3) .
C12 H12A 0.9500 .
C13 C14 1.388(3) .
C13 C17 1.518(3) .
C14 C15 1.397(3) .
C14 H14A 0.9500 .
C15 C18 1.508(3) .
C16 H16A 0.9800 .
C16 H16B 0.9800 .
C16 H16C 0.9800 .
C17 H17A 0.9800 .
C17 H17B 0.9800 .
C17 H17C 0.9800 .
C18 H18A 0.9800 .
C18 H18B 0.9800 .
C18 H18C 0.9800 .
C19 C20 1.537(6) .
C19 C20A 1.562(7) .
C19 H19A 0.9900 .
C19 H19B 0.9900 .
C20 C20 1.539(14) 2_556
C20 H20A 0.9900 .
C20 H20B 0.9900 .
C20A C20A 1.511(13) 2_556
C20A H20C 0.9900 .
C20A H20D 0.9900 .
C21 C22 1.513(3) .
C21 H21A 0.9900 .
C21 H21B 0.9900 .
C22 C22 1.526(6) 2_556
C22 H22A 0.9900 .
C22 H22B 0.9900 .
O1T C2T 1.326(6) 2_455
O1T C1T 1.379(6) .
C1T C2T 1.463(6) .
C1T C2T 1.954(8) 2_455
C1T H1TC 0.9900 .
C1T H1TD 0.9900 .
C2T O1T 1.326(6) 2_455
C2T C1T 1.954(8) 2_455
C2T H2TC 0.9900 .
C2T H2TD 0.9900 .
O1AA C3TA 1.186(11) .
O1AA C2TA 1.353(11) .
C1TA O1TA 1.343(16) .
C1TA C2TA 1.382(10) .
C1TA C4TA 1.916(14) .
C1TA H1TA 0.9900 .
C1TA H1TB 0.9900 .
C2TA C3TA 2.026(13) .
C2TA H2TA 0.9900 .
C2TA H2TB 0.9900 .
C3TA C4TA 1.287(10) .
C3TA H3TA 0.9900 .
C3TA H3TB 0.9900 .
C4TA O1TA 1.192(17) .
C4TA H4TA 0.9900 .
C4TA H4TB 0.9900 .
